data_1542748
loop_
_publ_author_name
'Shang, Jia'
'Rambo, Brett M.'
'Hao, Xiang'
'Xiang, Jun-Feng'
'Gong, Han-Yuan'
'Sessler, Jonathan L.'

_publ_section_title
;
 Post-synthetic modification of a macrocyclic receptor via regioselective
 imidazolium ring-opening
;
_journal_issue 7
_journal_name_full 'Chem. Sci.'
_journal_page_first 4148
_journal_paper_doi 10.1039/C5SC04860E
_journal_volume 7
_journal_year 2016
_chemical_formula_sum 'C48 H47 N10 O10.5 S2'
_chemical_formula_weight 996.08
_chemical_name_systematic
; 
 ? 
;
_space_group_IT_number 2
_symmetry_cell_setting triclinic
_symmetry_space_group_name_Hall '-P 1'
_symmetry_space_group_name_H-M 'P -1'
_atom_sites_solution_hydrogens geom
_atom_sites_solution_primary direct
_atom_sites_solution_secondary difmap
_audit_creation_method SHELXL-97
_audit_update_record
;
2015-10-28 deposited with the CCDC.
2016-03-03 downloaded from the CCDC.
;
_cell_angle_alpha 99.16(3)
_cell_angle_beta 91.70(3)
_cell_angle_gamma 96.78(3)
_cell_formula_units_Z 4
_cell_length_a 16.853(3)
_cell_length_b 17.211(3)
_cell_length_c 18.087(4)
_cell_measurement_reflns_used 18069
_cell_measurement_temperature 173(2)
_cell_measurement_theta_max 25.00
_cell_measurement_theta_min 1.14
_cell_volume 5136.9(18)
_computing_cell_refinement 'CrystalClear (Rigaku Inc., 2007)'
_computing_data_collection 'CrystalClear (Rigaku Inc., 2007)'
_computing_data_reduction 'CrystalClear (Rigaku Inc., 2007)'
_computing_structure_refinement 'SHELXL-97 (Sheldrick, 1997)'
_computing_structure_solution 'SHELXS-97 (Sheldrick, 1990)'
_diffrn_ambient_temperature 173(2)
_diffrn_detector_area_resol_mean 28.5714
_diffrn_measured_fraction_theta_full 0.999
_diffrn_measured_fraction_theta_max 0.999
_diffrn_measurement_device
;
Saturn724+ (2x2 bin mode)
;
_diffrn_measurement_method dtprofit.ref
_diffrn_radiation_monochromator graphite
_diffrn_radiation_source 'fine-focus sealed tube'
_diffrn_radiation_type MoK\a
_diffrn_radiation_wavelength 0.71073
_diffrn_reflns_av_R_equivalents 0.1242
_diffrn_reflns_av_sigmaI/netI 0.1454
_diffrn_reflns_limit_h_max 20
_diffrn_reflns_limit_h_min -20
_diffrn_reflns_limit_k_max 20
_diffrn_reflns_limit_k_min -20
_diffrn_reflns_limit_l_max 21
_diffrn_reflns_limit_l_min -21
_diffrn_reflns_number 56738
_diffrn_reflns_theta_full 25.00
_diffrn_reflns_theta_max 25.00
_diffrn_reflns_theta_min 1.14
_exptl_absorpt_coefficient_mu 0.170
_exptl_absorpt_correction_T_max 0.0000
_exptl_absorpt_correction_T_min 0.0000
_exptl_absorpt_correction_type none
_exptl_crystal_colour colorless
_exptl_crystal_density_diffrn 1.288
_exptl_crystal_density_method 'not measured'
_exptl_crystal_description needle
_exptl_crystal_F_000 2084
_exptl_crystal_size_max 0.11
_exptl_crystal_size_mid 0.04
_exptl_crystal_size_min 0.03
_refine_diff_density_max 1.600
_refine_diff_density_min -0.532
_refine_diff_density_rms 0.118
_refine_ls_extinction_method none
_refine_ls_goodness_of_fit_ref 0.997
_refine_ls_hydrogen_treatment constr
_refine_ls_matrix_type full
_refine_ls_number_parameters 1204
_refine_ls_number_reflns 18069
_refine_ls_number_restraints 55
_refine_ls_restrained_S_all 1.001
_refine_ls_R_factor_all 0.2232
_refine_ls_R_factor_gt 0.1539
_refine_ls_shift/su_max 0.000
_refine_ls_shift/su_mean 0.000
_refine_ls_structure_factor_coef Fsqd
_refine_ls_weighting_details 'calc w=1/[\s^2^(Fo^2^)+(0.0400P)^2^+60.0000P] where P=(Fo^2^+2Fc^2^)/3'
_refine_ls_weighting_scheme calc
_refine_ls_wR_factor_gt 0.3146
_refine_ls_wR_factor_ref 0.3478
_reflns_number_gt 9392
_reflns_number_total 18069
_reflns_threshold_expression >2sigma(I)
_cod_data_source_file c5sc04860e2.cif
_cod_data_source_block j
_cod_depositor_comments
;
The following automatic conversions were performed:

'_symmetry_cell_setting' value 'Triclinic' changed to 'triclinic'
according to
/usr/data/users/saulius/crontab/automatic-downloads/rss-feeds/RSC/lib/dictionaries/cif_core.dic
dictionary named 'cif_core.dic' version 2.4.2 from 2011-04-26.

'_exptl_absorpt_correction_type' value 'None' changed to 'none'
according to
/usr/data/users/saulius/crontab/automatic-downloads/rss-feeds/RSC/lib/dictionaries/cif_core.dic
dictionary named 'cif_core.dic' version 2.4.2 from 2011-04-26.

Automatic conversion script
Id: cif_fix_values 4268 2015-11-12 08:31:59Z antanas 

 Adding full bibliography for 1542748--1542752.cif.
;
_cod_original_cell_volume 5136.5(18)
_cod_original_sg_symbol_H-M P-1
_cod_original_formula_sum 'C48 H47 N10 O10.50 S2'
_cod_database_code 1542748

loop_
_symmetry_equiv_pos_as_xyz
'x, y, z'
'-x, -y, -z'

loop_
_atom_site_label
_atom_site_type_symbol
_atom_site_fract_x
_atom_site_fract_y
_atom_site_fract_z
_atom_site_U_iso_or_equiv
_atom_site_adp_type
_atom_site_occupancy
_atom_site_symmetry_multiplicity
_atom_site_calc_flag
_atom_site_refinement_flags
S1 S 0.48369(13) 0.69512(14) 0.07506(13) 0.0382(5) Uani 1 1 d .
S2 S 0.8603(4) 0.6942(4) 0.2244(4) 0.165(3) Uani 1 1 d .
S3 S 0.7520(4) 0.4708(2) 0.4960(2) 0.1055(15) Uani 1 1 d .
S4 S 0.0568(4) 0.0513(4) 0.1577(4) 0.0846(11) Uani 0.50 1 d PD
S5 S -0.1552(4) 0.0968(4) 0.4771(4) 0.0846(11) Uani 0.50 1 d PD
O1 O 0.6460(4) 0.9747(4) 0.9670(4) 0.0551(18) Uani 1 1 d .
O2 O 0.3296(5) 1.1990(5) 0.3312(4) 0.075(2) Uani 1 1 d .
O3 O 0.4050(5) 0.4425(5) 0.3047(4) 0.062(2) Uani 1 1 d .
O4 O -0.0532(4) 0.6455(5) -0.2641(5) 0.072(2) Uani 1 1 d .
O5 O 0.4833(4) 0.7261(4) 0.0046(3) 0.0481(16) Uani 1 1 d .
O6 O 0.4032(4) 0.6755(4) 0.0993(4) 0.0487(17) Uani 1 1 d .
O7 O 0.5349(4) 0.7438(4) 0.1342(4) 0.0580(19) Uani 1 1 d .
O8 O 0.9309(11) 0.7511(10) 0.2269(10) 0.218(9) Uani 1 1 d .
O9 O 0.8617(9) 0.6284(8) 0.1642(7) 0.164(6) Uani 1 1 d .
O10 O 0.7890(9) 0.7327(8) 0.2278(7) 0.179(7) Uani 1 1 d .
O11 O 0.7556(7) 0.5438(5) 0.5507(4) 0.097(3) Uani 1 1 d .
O12 O 0.8270(10) 0.4320(8) 0.5018(6) 0.166(6) Uani 1 1 d .
O13 O 0.6787(10) 0.4182(6) 0.4947(6) 0.167(6) Uani 1 1 d .
O14 O 0.0399(8) -0.0348(5) 0.1533(9) 0.0846(11) Uani 0.50 1 d PD
O15 O 0.1397(5) 0.0748(8) 0.1472(9) 0.0846(11) Uani 0.50 1 d PD
O16 O 0.0014(7) 0.0840(8) 0.1124(8) 0.0846(11) Uani 0.50 1 d PD
O17 O -0.1019(7) 0.0565(8) 0.5167(8) 0.0846(11) Uani 0.50 1 d PD
O18 O -0.1458(8) 0.1820(5) 0.5011(8) 0.0846(11) Uani 0.50 1 d PD
O19 O -0.2375(5) 0.0618(8) 0.4711(8) 0.0846(11) Uani 0.50 1 d PD
N1 N 0.5920(5) 1.3352(5) 0.7009(4) 0.049(2) Uani 1 1 d .
N2 N 0.6638(5) 1.2388(5) 0.6877(4) 0.045(2) Uani 1 1 d .
N3 N 0.6533(5) 1.1304(4) 0.7482(4) 0.0418(19) Uani 1 1 d .
N4 N 0.6316(4) 1.0250(4) 0.8141(4) 0.0417(18) Uani 1 1 d .
H4A H 0.6475 0.9835 0.8276 0.050 Uiso 1 1 calc R
N5 N 0.5199(5) 0.9388(4) 0.9094(4) 0.0402(18) Uani 1 1 d .
N6 N 0.3900(4) 0.7860(4) 0.5401(4) 0.0374(18) Uani 1 1 d .
N7 N 0.4530(4) 0.8538(4) 0.4665(4) 0.0320(16) Uani 1 1 d .
N8 N 0.4265(4) 0.9708(4) 0.4309(4) 0.0336(16) Uani 1 1 d .
N9 N 0.3902(4) 1.0884(4) 0.4018(4) 0.0429(19) Uani 1 1 d .
H9A H 0.4013 1.1301 0.3816 0.051 Uiso 1 1 calc R
N10 N 0.2802(5) 1.2184(5) 0.4494(4) 0.050(2) Uani 1 1 d .
N11 N 0.2444(4) 0.8042(4) 0.0847(4) 0.0384(18) Uani 1 1 d .
N12 N 0.1866(4) 0.7328(4) 0.1606(4) 0.0377(18) Uani 1 1 d .
N13 N 0.2235(4) 0.6162(4) 0.1933(4) 0.0312(16) Uani 1 1 d .
N14 N 0.2674(4) 0.5010(4) 0.2198(4) 0.0390(18) Uani 1 1 d .
H14A H 0.2636 0.4637 0.2466 0.047 Uiso 1 1 calc R
N15 N 0.3765(4) 0.3766(4) 0.1838(4) 0.0374(17) Uani 1 1 d .
N16 N 0.0144(4) 0.2534(4) -0.0241(4) 0.0379(17) Uani 1 1 d .
N17 N -0.0557(4) 0.3518(4) -0.0175(4) 0.0386(18) Uani 1 1 d .
N18 N -0.0442(4) 0.4549(4) -0.0844(4) 0.0397(18) Uani 1 1 d .
N19 N -0.0264(5) 0.5585(4) -0.1529(4) 0.045(2) Uani 1 1 d .
H19C H -0.0418 0.6017 -0.1630 0.054 Uiso 1 1 calc R
N20 N 0.0813(5) 0.6437(4) -0.2575(4) 0.0420(19) Uani 1 1 d .
C1 C 0.6067(6) 1.2682(6) 0.7262(5) 0.041(2) Uani 1 1 d .
H1A H 0.5808 1.2468 0.7644 0.049 Uiso 1 1 calc R
C2 C 0.6454(6) 1.3497(6) 0.6464(5) 0.052(3) Uani 1 1 d .
H2A H 0.6491 1.3927 0.6209 0.063 Uiso 1 1 calc R
C3 C 0.6905(6) 1.2909(6) 0.6372(5) 0.049(3) Uani 1 1 d .
H3A H 0.7315 1.2849 0.6042 0.059 Uiso 1 1 calc R
C4 C 0.6953(6) 1.1660(5) 0.6989(5) 0.045(2) Uani 1 1 d .
C5 C 0.7578(6) 1.1392(6) 0.6622(5) 0.047(2) Uani 1 1 d .
H5A H 0.7845 1.1671 0.6284 0.056 Uiso 1 1 calc R
C6 C 0.7801(7) 1.0694(6) 0.6770(6) 0.059(3) Uani 1 1 d .
H6A H 0.8225 1.0484 0.6527 0.071 Uiso 1 1 calc R
C7 C 0.7399(6) 1.0301(6) 0.7277(6) 0.055(3) Uani 1 1 d .
H7A H 0.7553 0.9829 0.7386 0.066 Uiso 1 1 calc R
C8 C 0.6755(5) 1.0622(5) 0.7628(5) 0.038(2) Uani 1 1 d .
C9 C 0.5847(6) 0.9258(6) 0.9478(5) 0.049(2) Uani 1 1 d .
H9B H 0.5843 0.8759 0.9616 0.058 Uiso 1 1 calc R
C10 C 0.5648(6) 1.0513(5) 0.8438(5) 0.042(2) Uani 1 1 d .
H10A H 0.5538 1.1004 0.8337 0.051 Uiso 1 1 calc R
C11 C 0.5115(6) 1.0146(5) 0.8870(5) 0.045(2) Uani 1 1 d .
H11A H 0.4677 1.0398 0.9028 0.054 Uiso 1 1 calc R
C12 C 0.4464(6) 0.8832(6) 0.9035(5) 0.049(3) Uani 1 1 d .
H12A H 0.4049 0.9094 0.9296 0.058 Uiso 1 1 calc R
H12B H 0.4560 0.8387 0.9281 0.058 Uiso 1 1 calc R
C13 C 0.4168(5) 0.8518(5) 0.8217(5) 0.034(2) Uani 1 1 d .
C14 C 0.4457(5) 0.7868(5) 0.7805(5) 0.044(2) Uani 1 1 d .
H14B H 0.4848 0.7626 0.8023 0.053 Uiso 1 1 calc R
C15 C 0.4175(6) 0.7576(6) 0.7083(5) 0.050(3) Uani 1 1 d .
H15A H 0.4382 0.7142 0.6819 0.060 Uiso 1 1 calc R
C16 C 0.3588(5) 0.7911(5) 0.6738(5) 0.039(2) Uani 1 1 d .
C17 C 0.3300(5) 0.8579(5) 0.7148(5) 0.039(2) Uani 1 1 d .
H17A H 0.2917 0.8828 0.6928 0.047 Uiso 1 1 calc R
C18 C 0.3586(6) 0.8864(5) 0.7878(5) 0.042(2) Uani 1 1 d .
H18A H 0.3382 0.9297 0.8146 0.050 Uiso 1 1 calc R
C19 C 0.3304(6) 0.7617(6) 0.5934(5) 0.046(2) Uani 1 1 d .
H19A H 0.3197 0.7043 0.5854 0.055 Uiso 1 1 calc R
H19B H 0.2808 0.7824 0.5835 0.055 Uiso 1 1 calc R
C20 C 0.3896(5) 0.8482(5) 0.5071(5) 0.036(2) Uani 1 1 d .
H20A H 0.3509 0.8827 0.5116 0.043 Uiso 1 1 calc R
C21 C 0.4549(5) 0.7485(5) 0.5205(5) 0.040(2) Uani 1 1 d .
H21A H 0.4681 0.7026 0.5362 0.048 Uiso 1 1 calc R
C22 C 0.4961(5) 0.7897(5) 0.4744(5) 0.040(2) Uani 1 1 d .
H22A H 0.5434 0.7786 0.4522 0.048 Uiso 1 1 calc R
C23 C 0.4731(5) 0.9148(5) 0.4194(4) 0.033(2) Uani 1 1 d .
C24 C 0.5348(6) 0.9094(6) 0.3725(5) 0.047(2) Uani 1 1 d .
H24A H 0.5666 0.8685 0.3692 0.057 Uiso 1 1 calc R
C25 C 0.5464(5) 0.9710(6) 0.3293(5) 0.045(2) Uani 1 1 d .
H25A H 0.5863 0.9713 0.2948 0.054 Uiso 1 1 calc R
C26 C 0.4980(5) 1.0306(5) 0.3387(5) 0.041(2) Uani 1 1 d .
H26A H 0.5050 1.0718 0.3109 0.049 Uiso 1 1 calc R
C27 C 0.4395(5) 1.0286(5) 0.3894(5) 0.035(2) Uani 1 1 d .
C28 C 0.3068(7) 1.2414(7) 0.3871(6) 0.068(3) Uani 1 1 d .
H28A H 0.3087 1.2951 0.3848 0.082 Uiso 1 1 calc R
C29 C 0.3243(6) 1.0836(6) 0.4450(5) 0.047(2) Uani 1 1 d .
H29A H 0.3118 1.0356 0.4621 0.056 Uiso 1 1 calc R
C30 C 0.2759(5) 1.1389(6) 0.4658(5) 0.044(2) Uani 1 1 d .
H30A H 0.2338 1.1237 0.4947 0.053 Uiso 1 1 calc R
C31 C 0.2576(6) 1.2773(6) 0.5099(6) 0.056(3) Uani 1 1 d .
H31A H 0.2109 1.2548 0.5329 0.067 Uiso 1 1 calc R
H31B H 0.2435 1.3228 0.4893 0.067 Uiso 1 1 calc R
C32 C 0.3254(6) 1.3041(6) 0.5691(6) 0.049(3) Uani 1 1 d .
C33 C 0.3850(7) 1.3633(6) 0.5569(6) 0.055(3) Uani 1 1 d .
H33A H 0.3812 1.3867 0.5142 0.066 Uiso 1 1 calc R
C34 C 0.4487(7) 1.3875(6) 0.6066(5) 0.051(3) Uani 1 1 d .
H34A H 0.4885 1.4261 0.5966 0.061 Uiso 1 1 calc R
C35 C 0.4550(7) 1.3554(6) 0.6716(5) 0.051(3) Uani 1 1 d .
C36 C 0.3922(6) 1.2954(6) 0.6846(5) 0.048(3) Uani 1 1 d .
H36A H 0.3952 1.2733 0.7281 0.057 Uiso 1 1 calc R
C37 C 0.3288(6) 1.2703(5) 0.6351(5) 0.045(2) Uani 1 1 d .
H37A H 0.2885 1.2317 0.6445 0.054 Uiso 1 1 calc R
C38 C 0.5276(7) 1.3812(6) 0.7267(6) 0.060(3) Uani 1 1 d .
H38A H 0.5450 1.4374 0.7290 0.072 Uiso 1 1 calc R
H38B H 0.5135 1.3721 0.7765 0.072 Uiso 1 1 calc R
C39 C 0.2468(5) 0.7388(5) 0.1152(5) 0.0325(19) Uani 1 1 d .
H39A H 0.2844 0.7034 0.1063 0.039 Uiso 1 1 calc R
C40 C 0.1786(5) 0.8402(5) 0.1111(5) 0.042(2) Uani 1 1 d .
H40A H 0.1620 0.8860 0.0980 0.051 Uiso 1 1 calc R
C41 C 0.1448(6) 0.7971(5) 0.1579(5) 0.041(2) Uani 1 1 d .
H41A H 0.1001 0.8079 0.1848 0.049 Uiso 1 1 calc R
C42 C 0.1731(5) 0.6698(5) 0.2051(5) 0.037(2) Uani 1 1 d .
C43 C 0.1129(6) 0.6684(6) 0.2560(5) 0.048(2) Uani 1 1 d .
H43A H 0.0776 0.7064 0.2613 0.058 Uiso 1 1 calc R
C44 C 0.1078(5) 0.6092(6) 0.2975(5) 0.044(2) Uani 1 1 d .
H44A H 0.0699 0.6074 0.3338 0.053 Uiso 1 1 calc R
C45 C 0.1581(6) 0.5523(5) 0.2863(5) 0.045(2) Uani 1 1 d .
H45A H 0.1534 0.5106 0.3135 0.054 Uiso 1 1 calc R
C46 C 0.2168(5) 0.5570(5) 0.2335(5) 0.034(2) Uani 1 1 d .
C47 C 0.3934(6) 0.3818(7) 0.2573(6) 0.053(3) Uani 1 1 d .
H47A H 0.3969 0.3342 0.2747 0.064 Uiso 1 1 calc R
C48 C 0.3247(5) 0.4990(5) 0.1661(4) 0.036(2) Uani 1 1 d .
H48A H 0.3293 0.5405 0.1388 0.043 Uiso 1 1 calc R
C49 C 0.3734(5) 0.4443(5) 0.1497(5) 0.039(2) Uani 1 1 d .
H49A H 0.4088 0.4513 0.1122 0.047 Uiso 1 1 calc R
C50 C 0.3752(6) 0.3015(5) 0.1345(6) 0.047(2) Uani 1 1 d .
H50A H 0.3831 0.2605 0.1642 0.057 Uiso 1 1 calc R
H50B H 0.4192 0.3049 0.1012 0.057 Uiso 1 1 calc R
C51 C 0.2962(6) 0.2780(5) 0.0874(6) 0.044(2) Uani 1 1 d .
C52 C 0.2942(6) 0.2674(6) 0.0095(5) 0.051(3) Uani 1 1 d .
H52A H 0.3417 0.2763 -0.0144 0.062 Uiso 1 1 calc R
C53 C 0.2249(6) 0.2444(7) -0.0326(6) 0.064(3) Uani 1 1 d .
H53A H 0.2250 0.2396 -0.0845 0.076 Uiso 1 1 calc R
C54 C 0.1532(5) 0.2278(5) 0.0025(5) 0.039(2) Uani 1 1 d .
C55 C 0.1531(6) 0.2378(6) 0.0787(6) 0.047(2) Uani 1 1 d .
H55A H 0.1053 0.2282 0.1020 0.057 Uiso 1 1 calc R
C56 C 0.2243(5) 0.2625(6) 0.1221(5) 0.045(2) Uani 1 1 d .
H56A H 0.2238 0.2686 0.1741 0.055 Uiso 1 1 calc R
C57 C 0.0770(6) 0.1997(6) -0.0450(6) 0.054(3) Uani 1 1 d .
H57A H 0.0880 0.1986 -0.0975 0.064 Uiso 1 1 calc R
H57B H 0.0572 0.1462 -0.0381 0.064 Uiso 1 1 calc R
C58 C 0.0042(5) 0.3191(6) -0.0520(5) 0.040(2) Uani 1 1 d .
H58A H 0.0338 0.3387 -0.0891 0.048 Uiso 1 1 calc R
C59 C -0.0388(5) 0.2437(6) 0.0306(5) 0.047(2) Uani 1 1 d .
H59A H -0.0435 0.2034 0.0595 0.057 Uiso 1 1 calc R
C60 C -0.0830(5) 0.3049(5) 0.0337(5) 0.037(2) Uani 1 1 d .
H60A H -0.1248 0.3138 0.0652 0.044 Uiso 1 1 calc R
C61 C -0.0844(5) 0.4221(5) -0.0317(5) 0.0320(19) Uani 1 1 d .
C62 C -0.1486(5) 0.4488(6) 0.0038(5) 0.044(2) Uani 1 1 d .
H62A H -0.1740 0.4228 0.0396 0.052 Uiso 1 1 calc R
C63 C -0.1743(6) 0.5173(6) -0.0164(5) 0.049(2) Uani 1 1 d .
H63A H -0.2181 0.5381 0.0055 0.059 Uiso 1 1 calc R
C64 C -0.1327(6) 0.5547(6) -0.0707(5) 0.048(2) Uani 1 1 d .
H64A H -0.1484 0.6003 -0.0851 0.057 Uiso 1 1 calc R
C65 C -0.0679(5) 0.5213(6) -0.1018(5) 0.040(2) Uani 1 1 d .
C66 C 0.0130(7) 0.6751(7) -0.2718(6) 0.059(3) Uani 1 1 d .
H66A H 0.0184 0.7235 -0.2889 0.071 Uiso 1 1 calc R
C67 C 0.0383(5) 0.5319(6) -0.1895(5) 0.044(2) Uani 1 1 d .
H67A H 0.0512 0.4830 -0.1805 0.053 Uiso 1 1 calc R
C68 C 0.0852(6) 0.5671(6) -0.2362(5) 0.048(2) Uani 1 1 d .
H68A H 0.1249 0.5387 -0.2573 0.058 Uiso 1 1 calc R
C69 C 0.1611(6) 0.6876(6) -0.2663(5) 0.047(2) Uani 1 1 d .
H69A H 0.1547 0.7277 -0.2973 0.057 Uiso 1 1 calc R
H69B H 0.1948 0.6510 -0.2920 0.057 Uiso 1 1 calc R
C70 C 0.2020(5) 0.7268(5) -0.1919(5) 0.035(2) Uani 1 1 d .
C71 C 0.2575(6) 0.6904(6) -0.1554(6) 0.046(2) Uani 1 1 d .
H71A H 0.2733 0.6429 -0.1788 0.056 Uiso 1 1 calc R
C72 C 0.2895(5) 0.7245(5) -0.0844(5) 0.036(2) Uani 1 1 d .
H72A H 0.3260 0.6993 -0.0602 0.044 Uiso 1 1 calc R
C73 C 0.2675(5) 0.7960(5) -0.0490(5) 0.036(2) Uani 1 1 d .
C74 C 0.2155(5) 0.8340(5) -0.0864(5) 0.042(2) Uani 1 1 d .
H74A H 0.2025 0.8832 -0.0643 0.051 Uiso 1 1 calc R
C75 C 0.1820(5) 0.7992(5) -0.1574(5) 0.041(2) Uani 1 1 d .
H75A H 0.1460 0.8249 -0.1816 0.050 Uiso 1 1 calc R
C76 C 0.2992(6) 0.8303(6) 0.0293(5) 0.048(2) Uani 1 1 d .
H76A H 0.3512 0.8136 0.0378 0.058 Uiso 1 1 calc R
H76B H 0.3057 0.8878 0.0352 0.058 Uiso 1 1 calc R
C77 C 0.4084(5) 0.5407(6) -0.0334(5) 0.042(2) Uani 1 1 d .
H77A H 0.3853 0.5876 -0.0259 0.050 Uiso 1 1 calc R
C78 C 0.4823(5) 0.5359(5) 0.0058(5) 0.036(2) Uani 1 1 d .
C79 C 0.5248(5) 0.6026(5) 0.0572(5) 0.0320(19) Uani 1 1 d .
C80 C 0.5944(5) 0.5961(6) 0.0939(5) 0.039(2) Uani 1 1 d .
H80A H 0.6202 0.6392 0.1271 0.047 Uiso 1 1 calc R
C81 C 0.6281(5) 0.5232(6) 0.0814(5) 0.046(2) Uani 1 1 d .
H81A H 0.6760 0.5193 0.1067 0.055 Uiso 1 1 calc R
C82 C 0.8662(11) 0.6575(11) 0.3102(10) 0.104(6) Uani 1 1 d .
C83 C 0.9282(14) 0.6825(13) 0.3574(15) 0.150(10) Uani 1 1 d .
H83A H 0.9665 0.7216 0.3457 0.180 Uiso 1 1 calc R
C84 C 0.9398(10) 0.6524(12) 0.4264(13) 0.128(7) Uani 1 1 d .
H84A H 0.9830 0.6736 0.4595 0.154 Uiso 1 1 calc R
C85 C 0.8866(9) 0.5929(9) 0.4420(8) 0.086(4) Uani 1 1 d .
H85A H 0.8947 0.5711 0.4850 0.104 Uiso 1 1 calc R
C86 C 0.8171(8) 0.5626(7) 0.3922(6) 0.066(3) Uani 1 1 d .
C87 C 0.7564(9) 0.5028(7) 0.4070(6) 0.068(3) Uani 1 1 d .
C88 C 0.6971(8) 0.4739(7) 0.3568(7) 0.070(3) Uani 1 1 d .
H88A H 0.6595 0.4332 0.3666 0.084 Uiso 1 1 calc R
C89 C 0.6898(10) 0.5030(9) 0.2899(7) 0.094(5) Uani 1 1 d .
H89A H 0.6475 0.4819 0.2556 0.112 Uiso 1 1 calc R
C90 C 0.7437(9) 0.5618(9) 0.2744(7) 0.078(4) Uani 1 1 d .
H90A H 0.7374 0.5820 0.2301 0.093 Uiso 1 1 calc R
C91 C 0.8085(8) 0.5926(8) 0.3238(7) 0.069(4) Uani 1 1 d .
C92 C 0.0344(8) 0.0870(11) 0.2524(6) 0.0846(11) Uani 0.50 1 d PD
C93 C 0.0913(9) 0.1391(12) 0.2991(8) 0.0846(11) Uani 0.50 1 d PD
H93A H 0.1418 0.1519 0.2817 0.102 Uiso 0.50 1 calc PR
C94 C 0.0740(9) 0.1723(12) 0.3707(9) 0.0846(11) Uani 0.50 1 d PD
H94A H 0.1115 0.2092 0.4003 0.102 Uiso 0.50 1 calc PR
C95 C 0.0008(9) 0.1502(13) 0.3979(8) 0.0846(11) Uani 0.50 1 d PD
H95A H -0.0082 0.1668 0.4481 0.102 Uiso 0.50 1 calc PR
C96 C -0.0604(8) 0.1035(12) 0.3515(7) 0.0846(11) Uani 0.50 1 d PD
C97 C -0.1323(8) 0.0780(11) 0.3811(6) 0.0846(11) Uani 0.50 1 d PD
C98 C -0.1864(10) 0.0177(12) 0.3384(8) 0.0846(11) Uani 0.50 1 d PD
H98A H -0.2305 -0.0053 0.3605 0.102 Uiso 0.50 1 calc PR
C99 C -0.1739(10) -0.0077(12) 0.2629(8) 0.0846(11) Uani 0.50 1 d PD
H99A H -0.2133 -0.0416 0.2327 0.102 Uiso 0.50 1 calc PR
C100 C -0.1018(9) 0.0183(12) 0.2328(8) 0.0846(11) Uani 0.50 1 d PD
H10B H -0.0934 0.0017 0.1825 0.102 Uiso 0.50 1 calc PR
C101 C -0.0421(8) 0.0693(13) 0.2785(7) 0.0846(11) Uani 0.50 1 d PD

loop_
_atom_site_aniso_label
_atom_site_aniso_U_11
_atom_site_aniso_U_22
_atom_site_aniso_U_33
_atom_site_aniso_U_23
_atom_site_aniso_U_13
_atom_site_aniso_U_12
S1 0.0350(13) 0.0450(13) 0.0368(13) 0.0067(10) 0.0075(10) 0.0122(10)
S2 0.215(6) 0.176(5) 0.172(5) 0.127(5) 0.150(5) 0.136(5)
S3 0.201(5) 0.070(2) 0.053(2) 0.0210(18) 0.018(3) 0.029(3)
S4 0.071(2) 0.086(2) 0.103(3) 0.033(2) 0.011(2) 0.008(2)
S5 0.071(2) 0.086(2) 0.103(3) 0.033(2) 0.011(2) 0.008(2)
O1 0.045(4) 0.066(5) 0.052(4) 0.007(4) -0.004(3) -0.002(4)
O2 0.112(7) 0.072(5) 0.051(5) 0.016(4) 0.019(5) 0.045(5)
O3 0.073(5) 0.065(5) 0.049(4) 0.016(4) -0.002(4) 0.013(4)
O4 0.033(4) 0.084(6) 0.110(7) 0.053(5) -0.005(4) 0.000(4)
O5 0.053(4) 0.052(4) 0.044(4) 0.020(3) 0.002(3) 0.011(3)
O6 0.051(4) 0.047(4) 0.048(4) 0.003(3) 0.008(3) 0.014(3)
O7 0.064(5) 0.056(4) 0.053(4) 0.002(3) -0.004(4) 0.011(4)
O8 0.28(2) 0.201(16) 0.249(18) 0.153(14) 0.200(16) 0.137(15)
O9 0.247(15) 0.187(13) 0.121(9) 0.100(9) 0.119(10) 0.156(12)
O10 0.263(16) 0.191(13) 0.159(11) 0.133(10) 0.141(11) 0.161(12)
O11 0.183(10) 0.071(6) 0.038(4) 0.006(4) 0.018(5) 0.019(6)
O12 0.277(18) 0.163(12) 0.096(9) 0.068(8) 0.009(10) 0.114(12)
O13 0.31(2) 0.075(7) 0.100(9) 0.015(6) 0.056(10) -0.043(10)
O14 0.071(2) 0.086(2) 0.103(3) 0.033(2) 0.011(2) 0.008(2)
O15 0.071(2) 0.086(2) 0.103(3) 0.033(2) 0.011(2) 0.008(2)
O16 0.071(2) 0.086(2) 0.103(3) 0.033(2) 0.011(2) 0.008(2)
O17 0.071(2) 0.086(2) 0.103(3) 0.033(2) 0.011(2) 0.008(2)
O18 0.071(2) 0.086(2) 0.103(3) 0.033(2) 0.011(2) 0.008(2)
O19 0.071(2) 0.086(2) 0.103(3) 0.033(2) 0.011(2) 0.008(2)
N1 0.060(6) 0.043(5) 0.040(5) 0.009(4) -0.019(4) -0.004(4)
N2 0.049(5) 0.057(5) 0.022(4) 0.002(4) 0.001(4) -0.013(4)
N3 0.049(5) 0.047(5) 0.023(4) 0.002(3) -0.006(3) -0.009(4)
N4 0.044(5) 0.042(4) 0.040(4) 0.009(4) -0.005(4) 0.003(4)
N5 0.046(5) 0.042(4) 0.029(4) 0.005(3) -0.002(4) -0.007(4)
N6 0.051(5) 0.036(4) 0.023(4) 0.010(3) -0.011(3) -0.006(4)
N7 0.032(4) 0.035(4) 0.029(4) 0.002(3) -0.002(3) 0.007(3)
N8 0.038(4) 0.031(4) 0.030(4) 0.003(3) -0.004(3) 0.004(3)
N9 0.044(5) 0.040(4) 0.044(5) 0.012(4) 0.000(4) -0.004(4)
N10 0.056(5) 0.065(6) 0.035(4) 0.010(4) 0.002(4) 0.023(4)
N11 0.041(4) 0.037(4) 0.037(4) 0.006(3) -0.001(3) 0.004(3)
N12 0.032(4) 0.044(4) 0.033(4) -0.001(3) -0.008(3) 0.004(3)
N13 0.029(4) 0.035(4) 0.026(4) -0.002(3) -0.004(3) 0.002(3)
N14 0.039(4) 0.040(4) 0.042(4) 0.015(3) 0.006(4) 0.008(4)
N15 0.041(4) 0.038(4) 0.038(4) 0.016(3) 0.003(3) 0.009(3)
N16 0.030(4) 0.044(5) 0.038(4) 0.006(4) 0.003(3) 0.001(3)
N17 0.028(4) 0.048(5) 0.038(4) 0.007(4) -0.006(3) 0.000(3)
N18 0.029(4) 0.046(5) 0.041(4) 0.002(4) -0.006(3) 0.001(3)
N19 0.051(5) 0.031(4) 0.054(5) 0.010(4) 0.001(4) 0.001(4)
N20 0.045(5) 0.047(5) 0.030(4) 0.004(3) -0.006(4) -0.008(4)
C1 0.045(6) 0.053(6) 0.022(4) 0.006(4) -0.012(4) -0.006(5)
C2 0.059(7) 0.054(7) 0.045(6) 0.030(5) -0.010(5) -0.019(5)
C3 0.047(6) 0.062(7) 0.033(5) 0.013(5) -0.009(5) -0.021(5)
C4 0.051(6) 0.036(5) 0.041(6) 0.003(4) -0.008(5) -0.014(5)
C5 0.054(6) 0.058(6) 0.023(5) 0.003(4) 0.011(4) -0.012(5)
C6 0.060(7) 0.057(7) 0.057(7) 0.001(6) 0.006(6) 0.004(6)
C7 0.057(7) 0.051(6) 0.050(6) -0.005(5) 0.003(5) 0.000(5)
C8 0.043(5) 0.040(5) 0.028(5) 0.004(4) -0.001(4) -0.005(4)
C9 0.056(7) 0.062(7) 0.028(5) 0.007(5) 0.004(5) 0.009(6)
C10 0.055(6) 0.036(5) 0.035(5) 0.007(4) 0.002(5) 0.004(5)
C11 0.062(7) 0.041(5) 0.029(5) 0.002(4) -0.003(5) -0.001(5)
C12 0.059(7) 0.052(6) 0.041(6) 0.019(5) 0.022(5) 0.013(5)
C13 0.037(5) 0.037(5) 0.032(5) 0.020(4) 0.004(4) -0.002(4)
C14 0.040(5) 0.049(6) 0.048(6) 0.014(5) 0.004(5) 0.015(5)
C15 0.071(7) 0.045(6) 0.031(5) -0.007(4) 0.006(5) 0.010(5)
C16 0.035(5) 0.042(5) 0.043(5) 0.019(4) 0.004(4) 0.002(4)
C17 0.029(5) 0.052(6) 0.041(5) 0.025(5) 0.003(4) -0.002(4)
C18 0.053(6) 0.041(5) 0.033(5) 0.019(4) 0.010(4) -0.001(4)
C19 0.046(6) 0.043(6) 0.047(6) 0.015(5) -0.008(5) -0.005(4)
C20 0.036(5) 0.039(5) 0.030(5) 0.001(4) -0.006(4) 0.002(4)
C21 0.039(5) 0.046(6) 0.042(5) 0.014(4) 0.001(4) 0.018(4)
C22 0.030(5) 0.048(6) 0.040(5) 0.003(4) -0.002(4) 0.000(4)
C23 0.039(5) 0.033(5) 0.027(4) 0.013(4) -0.006(4) -0.007(4)
C24 0.057(6) 0.039(5) 0.046(6) 0.007(4) 0.004(5) 0.004(5)
C25 0.034(5) 0.055(6) 0.043(6) 0.007(5) -0.002(4) -0.009(5)
C26 0.043(6) 0.042(5) 0.035(5) 0.008(4) -0.005(4) -0.002(4)
C27 0.036(5) 0.032(5) 0.035(5) -0.002(4) -0.005(4) -0.001(4)
C28 0.082(9) 0.075(8) 0.060(8) 0.022(6) 0.005(6) 0.049(7)
C29 0.057(6) 0.036(5) 0.046(6) 0.005(4) 0.004(5) 0.003(5)
C30 0.029(5) 0.053(6) 0.049(6) 0.012(5) -0.004(4) -0.004(4)
C31 0.055(7) 0.064(7) 0.057(7) 0.010(5) 0.010(5) 0.037(6)
C32 0.050(6) 0.044(6) 0.055(6) -0.001(5) -0.005(5) 0.031(5)
C33 0.086(8) 0.039(6) 0.045(6) 0.006(5) 0.006(6) 0.024(6)
C34 0.079(8) 0.040(6) 0.034(5) 0.003(4) -0.007(5) 0.015(5)
C35 0.071(7) 0.042(6) 0.038(6) -0.007(4) -0.013(5) 0.020(5)
C36 0.061(7) 0.050(6) 0.035(5) -0.001(5) 0.005(5) 0.027(5)
C37 0.057(6) 0.042(5) 0.040(5) 0.007(4) 0.017(5) 0.022(5)
C38 0.080(8) 0.050(6) 0.051(6) 0.016(5) 0.007(6) 0.002(6)
C39 0.029(5) 0.029(5) 0.036(5) -0.001(4) 0.005(4) -0.003(4)
C40 0.047(6) 0.039(5) 0.041(5) 0.008(4) -0.009(5) 0.009(4)
C41 0.046(6) 0.046(6) 0.032(5) -0.002(4) -0.008(4) 0.026(5)
C42 0.036(5) 0.040(5) 0.031(5) 0.004(4) -0.005(4) -0.003(4)
C43 0.037(5) 0.065(7) 0.037(5) -0.005(5) 0.005(4) 0.003(5)
C44 0.038(5) 0.056(6) 0.039(5) 0.006(5) 0.009(4) 0.003(5)
C45 0.047(6) 0.035(5) 0.050(6) 0.007(4) 0.006(5) -0.009(4)
C46 0.038(5) 0.037(5) 0.031(5) 0.014(4) 0.001(4) 0.006(4)
C47 0.044(6) 0.057(7) 0.062(7) 0.024(6) 0.004(5) 0.006(5)
C48 0.043(5) 0.035(5) 0.026(4) 0.003(4) 0.001(4) -0.009(4)
C49 0.040(5) 0.046(5) 0.035(5) 0.016(4) 0.017(4) 0.011(4)
C50 0.048(6) 0.041(6) 0.059(6) 0.016(5) 0.004(5) 0.021(5)
C51 0.046(6) 0.034(5) 0.057(6) 0.009(4) 0.006(5) 0.018(4)
C52 0.040(6) 0.071(7) 0.046(6) 0.016(5) 0.011(5) 0.006(5)
C53 0.050(7) 0.090(9) 0.053(7) 0.016(6) 0.008(6) 0.015(6)
C54 0.036(5) 0.037(5) 0.047(6) 0.008(4) 0.001(4) 0.013(4)
C55 0.037(6) 0.055(6) 0.052(6) 0.009(5) 0.004(5) 0.015(5)
C56 0.043(6) 0.063(6) 0.036(5) 0.014(5) 0.008(4) 0.021(5)
C57 0.055(7) 0.061(7) 0.044(6) -0.004(5) 0.001(5) 0.021(5)
C58 0.024(5) 0.063(6) 0.033(5) 0.007(5) -0.002(4) 0.005(4)
C59 0.033(5) 0.062(7) 0.044(6) 0.011(5) -0.008(4) -0.008(5)
C60 0.026(5) 0.044(5) 0.042(5) 0.011(4) 0.003(4) 0.005(4)
C61 0.030(5) 0.033(5) 0.030(5) 0.006(4) -0.004(4) -0.009(4)
C62 0.033(5) 0.062(6) 0.036(5) 0.007(5) -0.005(4) 0.007(5)
C63 0.048(6) 0.058(6) 0.039(6) -0.002(5) 0.001(5) 0.012(5)
C64 0.056(6) 0.045(6) 0.040(6) -0.002(5) -0.009(5) 0.013(5)
C65 0.032(5) 0.052(6) 0.029(5) -0.008(4) -0.002(4) -0.005(4)
C66 0.049(7) 0.067(7) 0.065(7) 0.018(6) 0.006(6) 0.012(6)
C67 0.036(5) 0.041(5) 0.058(6) 0.010(5) -0.005(5) 0.012(4)
C68 0.052(6) 0.051(6) 0.044(6) 0.011(5) 0.011(5) 0.010(5)
C69 0.045(6) 0.058(6) 0.039(5) 0.014(5) 0.005(5) -0.003(5)
C70 0.028(5) 0.044(5) 0.031(5) 0.013(4) 0.002(4) -0.012(4)
C71 0.042(6) 0.046(6) 0.053(6) 0.011(5) 0.009(5) 0.006(5)
C72 0.038(5) 0.027(5) 0.048(6) 0.020(4) 0.004(4) 0.000(4)
C73 0.033(5) 0.038(5) 0.037(5) 0.017(4) 0.003(4) -0.006(4)
C74 0.034(5) 0.039(5) 0.055(6) 0.012(5) -0.002(5) 0.005(4)
C75 0.034(5) 0.044(6) 0.049(6) 0.019(5) -0.002(4) 0.001(4)
C76 0.045(6) 0.050(6) 0.054(6) 0.021(5) 0.010(5) 0.004(5)
C77 0.023(5) 0.061(6) 0.041(5) 0.013(5) -0.004(4) 0.007(4)
C78 0.032(5) 0.045(5) 0.038(5) 0.011(4) 0.013(4) 0.016(4)
C79 0.021(4) 0.042(5) 0.035(5) 0.009(4) 0.007(4) 0.008(4)
C80 0.028(5) 0.054(6) 0.037(5) 0.005(4) 0.003(4) 0.012(4)
C81 0.034(5) 0.065(7) 0.037(5) 0.007(5) -0.011(4) 0.005(5)
C82 0.097(12) 0.126(14) 0.122(15) 0.058(12) 0.082(11) 0.080(12)
C83 0.137(19) 0.144(19) 0.21(3) 0.084(19) 0.11(2) 0.084(17)
C84 0.070(11) 0.129(16) 0.18(2) -0.002(15) 0.048(13) 0.023(11)
C85 0.079(10) 0.117(12) 0.069(9) 0.001(8) -0.006(8) 0.056(9)
C86 0.083(9) 0.077(8) 0.055(7) 0.031(6) 0.020(6) 0.049(7)
C87 0.115(11) 0.054(7) 0.033(6) -0.010(5) 0.001(7) 0.032(7)
C88 0.098(10) 0.054(7) 0.058(8) -0.004(6) 0.020(7) 0.020(7)
C89 0.129(14) 0.098(11) 0.056(8) -0.014(8) -0.004(9) 0.065(11)
C90 0.105(11) 0.100(11) 0.050(7) 0.036(8) 0.024(8) 0.062(9)
C91 0.070(8) 0.090(9) 0.062(8) 0.026(7) 0.033(7) 0.049(7)
C92 0.071(2) 0.086(2) 0.103(3) 0.033(2) 0.011(2) 0.008(2)
C93 0.071(2) 0.086(2) 0.103(3) 0.033(2) 0.011(2) 0.008(2)
C94 0.071(2) 0.086(2) 0.103(3) 0.033(2) 0.011(2) 0.008(2)
C95 0.071(2) 0.086(2) 0.103(3) 0.033(2) 0.011(2) 0.008(2)
C96 0.071(2) 0.086(2) 0.103(3) 0.033(2) 0.011(2) 0.008(2)
C97 0.071(2) 0.086(2) 0.103(3) 0.033(2) 0.011(2) 0.008(2)
C98 0.071(2) 0.086(2) 0.103(3) 0.033(2) 0.011(2) 0.008(2)
C99 0.071(2) 0.086(2) 0.103(3) 0.033(2) 0.011(2) 0.008(2)
C100 0.071(2) 0.086(2) 0.103(3) 0.033(2) 0.011(2) 0.008(2)
C101 0.071(2) 0.086(2) 0.103(3) 0.033(2) 0.011(2) 0.008(2)

loop_
_atom_type_symbol
_atom_type_description
_atom_type_scat_dispersion_real
_atom_type_scat_dispersion_imag
_atom_type_scat_source
C C 0.0033 0.0016 'International Tables Vol C Tables 4.2.6.8 and 6.1.1.4'
H H 0.0000 0.0000 'International Tables Vol C Tables 4.2.6.8 and 6.1.1.4'
N N 0.0061 0.0033 'International Tables Vol C Tables 4.2.6.8 and 6.1.1.4'
O O 0.0106 0.0060 'International Tables Vol C Tables 4.2.6.8 and 6.1.1.4'
S S 0.1246 0.1234 'International Tables Vol C Tables 4.2.6.8 and 6.1.1.4'

loop_
_geom_angle_atom_site_label_1
_geom_angle_atom_site_label_2
_geom_angle_atom_site_label_3
_geom_angle
_geom_angle_site_symmetry_1
O7 S1 O6 111.9(4) .
O7 S1 O5 114.3(4) .
O6 S1 O5 112.2(4) .
O7 S1 C79 105.4(4) .
O6 S1 C79 105.5(4) .
O5 S1 C79 106.8(4) .
O10 S2 O9 116.3(11) .
O10 S2 O8 111.1(9) .
O9 S2 O8 111.4(8) .
O10 S2 C82 104.6(6) .
O9 S2 C82 107.9(8) .
O8 S2 C82 104.6(11) .
O13 S3 O11 114.1(7) .
O13 S3 O12 114.7(9) .
O11 S3 O12 111.1(8) .
O13 S3 C87 107.1(7) .
O11 S3 C87 105.0(5) .
O12 S3 C87 103.7(7) .
O15 S4 O16 114.9(7) .
O15 S4 O14 111.2(7) .
O16 S4 O14 113.5(7) .
O15 S4 C92 109.4(8) .
O16 S4 C92 104.5(8) .
O14 S4 C92 102.2(8) .
O17 S5 O19 114.8(7) .
O17 S5 O18 113.8(7) .
O19 S5 O18 112.9(7) .
O17 S5 C97 106.5(8) .
O19 S5 C97 99.5(7) .
O18 S5 C97 108.0(8) .
C1 N1 C2 108.7(9) .
C1 N1 C38 123.8(9) .
C2 N1 C38 127.4(9) .
C1 N2 C3 108.9(9) .
C1 N2 C4 123.8(8) .
C3 N2 C4 127.2(9) .
C8 N3 C4 116.9(8) .
C10 N4 C8 123.0(8) .
C10 N4 H4A 118.5 .
C8 N4 H4A 118.5 .
C9 N5 C11 122.6(8) .
C9 N5 C12 120.3(8) .
C11 N5 C12 115.6(8) .
C20 N6 C21 109.9(8) .
C20 N6 C19 125.0(8) .
C21 N6 C19 125.0(7) .
C20 N7 C22 108.0(7) .
C20 N7 C23 125.5(7) .
C22 N7 C23 126.5(7) .
C23 N8 C27 115.8(7) .
C29 N9 C27 122.9(8) .
C29 N9 H9A 118.6 .
C27 N9 H9A 118.6 .
C28 N10 C30 125.3(9) .
C28 N10 C31 119.4(9) .
C30 N10 C31 115.2(8) .
C39 N11 C40 108.2(7) .
C39 N11 C76 125.4(7) .
C40 N11 C76 126.3(8) .
C39 N12 C41 107.5(8) .
C39 N12 C42 123.2(7) .
C41 N12 C42 129.2(8) .
C42 N13 C46 117.9(7) .
C46 N14 C48 125.3(7) .
C46 N14 H14A 117.4 .
C48 N14 H14A 117.4 .
C47 N15 C49 122.0(8) .
C47 N15 C50 120.0(8) .
C49 N15 C50 117.0(7) .
C58 N16 C59 109.7(8) .
C58 N16 C57 126.3(8) .
C59 N16 C57 123.9(8) .
C58 N17 C60 107.6(8) .
C58 N17 C61 125.3(8) .
C60 N17 C61 127.1(7) .
C65 N18 C61 116.7(8) .
C65 N19 C67 124.9(8) .
C65 N19 H19C 117.5 .
C67 N19 H19C 117.5 .
C66 N20 C68 125.6(8) .
C66 N20 C69 120.6(8) .
C68 N20 C69 113.7(8) .
N2 C1 N1 108.1(8) .
N2 C1 H1A 125.9 .
N1 C1 H1A 125.9 .
C3 C2 N1 107.6(8) .
C3 C2 H2A 126.2 .
N1 C2 H2A 126.2 .
C2 C3 N2 106.5(9) .
C2 C3 H3A 126.7 .
N2 C3 H3A 126.7 .
N3 C4 C5 125.9(9) .
N3 C4 N2 110.9(9) .
C5 C4 N2 123.2(9) .
C4 C5 C6 117.0(9) .
C4 C5 H5A 121.5 .
C6 C5 H5A 121.5 .
C5 C6 C7 120.0(11) .
C5 C6 H6A 120.0 .
C7 C6 H6A 120.0 .
C6 C7 C8 119.0(10) .
C6 C7 H7A 120.5 .
C8 C7 H7A 120.5 .
N3 C8 N4 116.9(8) .
N3 C8 C7 121.1(9) .
N4 C8 C7 122.1(9) .
O1 C9 N5 125.9(10) .
O1 C9 H9B 117.0 .
N5 C9 H9B 117.0 .
N4 C10 C11 128.1(9) .
N4 C10 H10A 116.0 .
C11 C10 H10A 116.0 .
C10 C11 N5 123.6(9) .
C10 C11 H11A 118.2 .
N5 C11 H11A 118.2 .
N5 C12 C13 112.6(7) .
N5 C12 H12A 109.1 .
C13 C12 H12A 109.1 .
N5 C12 H12B 109.1 .
C13 C12 H12B 109.1 .
H12A C12 H12B 107.8 .
C18 C13 C14 118.0(8) .
C18 C13 C12 120.6(8) .
C14 C13 C12 121.3(8) .
C15 C14 C13 121.2(9) .
C15 C14 H14B 119.4 .
C13 C14 H14B 119.4 .
C14 C15 C16 121.5(9) .
C14 C15 H15A 119.2 .
C16 C15 H15A 119.2 .
C15 C16 C17 117.7(9) .
C15 C16 C19 121.6(9) .
C17 C16 C19 120.6(8) .
C18 C17 C16 120.2(9) .
C18 C17 H17A 119.9 .
C16 C17 H17A 119.9 .
C13 C18 C17 121.4(9) .
C13 C18 H18A 119.3 .
C17 C18 H18A 119.3 .
N6 C19 C16 112.2(7) .
N6 C19 H19A 109.2 .
C16 C19 H19A 109.2 .
N6 C19 H19B 109.2 .
C16 C19 H19B 109.2 .
H19A C19 H19B 107.9 .
N6 C20 N7 108.8(8) .
N6 C20 H20A 125.6 .
N7 C20 H20A 125.6 .
C22 C21 N6 107.5(8) .
C22 C21 H21A 126.2 .
N6 C21 H21A 126.2 .
C21 C22 N7 105.8(8) .
C21 C22 H22A 127.1 .
N7 C22 H22A 127.1 .
N8 C23 C24 128.2(8) .
N8 C23 N7 111.3(7) .
C24 C23 N7 120.5(8) .
C23 C24 C25 114.6(9) .
C23 C24 H24A 122.7 .
C25 C24 H24A 122.7 .
C26 C25 C24 119.3(9) .
C26 C25 H25A 120.4 .
C24 C25 H25A 120.4 .
C27 C26 C25 119.2(9) .
C27 C26 H26A 120.4 .
C25 C26 H26A 120.4 .
N8 C27 C26 123.0(8) .
N8 C27 N9 115.8(8) .
C26 C27 N9 121.2(8) .
O2 C28 N10 127.3(11) .
O2 C28 H28A 116.3 .
N10 C28 H28A 116.3 .
C30 C29 N9 128.7(9) .
C30 C29 H29A 115.6 .
N9 C29 H29A 115.6 .
C29 C30 N10 128.8(9) .
C29 C30 H30A 115.6 .
N10 C30 H30A 115.6 .
N10 C31 C32 111.4(7) .
N10 C31 H31A 109.4 .
C32 C31 H31A 109.4 .
N10 C31 H31B 109.4 .
C32 C31 H31B 109.4 .
H31A C31 H31B 108.0 .
C33 C32 C37 120.2(9) .
C33 C32 C31 118.4(9) .
C37 C32 C31 121.5(10) .
C34 C33 C32 120.9(10) .
C34 C33 H33A 119.5 .
C32 C33 H33A 119.5 .
C33 C34 C35 120.9(11) .
C33 C34 H34A 119.5 .
C35 C34 H34A 119.5 .
C34 C35 C36 117.7(9) .
C34 C35 C38 121.0(10) .
C36 C35 C38 121.3(9) .
C37 C36 C35 121.9(9) .
C37 C36 H36A 119.1 .
C35 C36 H36A 119.1 .
C36 C37 C32 118.3(10) .
C36 C37 H37A 120.8 .
C32 C37 H37A 120.8 .
N1 C38 C35 108.5(8) .
N1 C38 H38A 110.0 .
C35 C38 H38A 110.0 .
N1 C38 H38B 110.0 .
C35 C38 H38B 110.0 .
H38A C38 H38B 108.4 .
N12 C39 N11 108.6(7) .
N12 C39 H39A 125.7 .
N11 C39 H39A 125.7 .
C41 C40 N11 106.9(8) .
C41 C40 H40A 126.6 .
N11 C40 H40A 126.6 .
C40 C41 N12 108.7(8) .
C40 C41 H41A 125.6 .
N12 C41 H41A 125.6 .
N13 C42 C43 124.4(9) .
N13 C42 N12 113.9(7) .
C43 C42 N12 121.7(8) .
C44 C43 C42 117.1(9) .
C44 C43 H43A 121.5 .
C42 C43 H43A 121.5 .
C43 C44 C45 120.2(9) .
C43 C44 H44A 119.9 .
C45 C44 H44A 119.9 .
C44 C45 C46 119.5(9) .
C44 C45 H45A 120.2 .
C46 C45 H45A 120.2 .
N13 C46 N14 117.7(7) .
N13 C46 C45 120.8(8) .
N14 C46 C45 121.4(8) .
O3 C47 N15 127.4(10) .
O3 C47 H47A 116.3 .
N15 C47 H47A 116.3 .
C49 C48 N14 127.1(8) .
C49 C48 H48A 116.5 .
N14 C48 H48A 116.5 .
C48 C49 N15 126.0(8) .
C48 C49 H49A 117.0 .
N15 C49 H49A 117.0 .
N15 C50 C51 112.1(7) .
N15 C50 H50A 109.2 .
C51 C50 H50A 109.2 .
N15 C50 H50B 109.2 .
C51 C50 H50B 109.2 .
H50A C50 H50B 107.9 .
C52 C51 C56 118.1(9) .
C52 C51 C50 121.5(9) .
C56 C51 C50 120.4(9) .
C53 C52 C51 121.9(9) .
C53 C52 H52A 119.0 .
C51 C52 H52A 119.0 .
C52 C53 C54 119.7(10) .
C52 C53 H53A 120.1 .
C54 C53 H53A 120.1 .
C55 C54 C53 119.8(9) .
C55 C54 C57 120.9(9) .
C53 C54 C57 119.3(9) .
C54 C55 C56 120.5(9) .
C54 C55 H55A 119.8 .
C56 C55 H55A 119.8 .
C55 C56 C51 120.0(9) .
C55 C56 H56A 120.0 .
C51 C56 H56A 120.0 .
N16 C57 C54 110.9(7) .
N16 C57 H57A 109.5 .
C54 C57 H57A 109.5 .
N16 C57 H57B 109.5 .
C54 C57 H57B 109.5 .
H57A C57 H57B 108.0 .
N16 C58 N17 108.4(8) .
N16 C58 H58A 125.8 .
N17 C58 H58A 125.8 .
C60 C59 N16 105.8(8) .
C60 C59 H59A 127.1 .
N16 C59 H59A 127.1 .
C59 C60 N17 108.6(8) .
C59 C60 H60A 125.7 .
N17 C60 H60A 125.7 .
N18 C61 C62 126.2(8) .
N18 C61 N17 112.8(8) .
C62 C61 N17 121.0(8) .
C61 C62 C63 116.5(9) .
C61 C62 H62A 121.7 .
C63 C62 H62A 121.7 .
C62 C63 C64 119.1(9) .
C62 C63 H63A 120.4 .
C64 C63 H63A 120.4 .
C65 C64 C63 118.1(9) .
C65 C64 H64A 121.0 .
C63 C64 H64A 121.0 .
N18 C65 N19 118.6(8) .
N18 C65 C64 123.3(9) .
N19 C65 C64 118.1(9) .
O4 C66 N20 125.3(11) .
O4 C66 H66A 117.4 .
N20 C66 H66A 117.4 .
C68 C67 N19 128.6(9) .
C68 C67 H67A 115.7 .
N19 C67 H67A 115.7 .
C67 C68 N20 127.7(9) .
C67 C68 H68A 116.2 .
N20 C68 H68A 116.2 .
N20 C69 C70 112.4(7) .
N20 C69 H69A 109.1 .
C70 C69 H69A 109.1 .
N20 C69 H69B 109.1 .
C70 C69 H69B 109.1 .
H69A C69 H69B 107.9 .
C75 C70 C71 118.7(8) .
C75 C70 C69 119.8(8) .
C71 C70 C69 121.4(9) .
C72 C71 C70 120.4(9) .
C72 C71 H71A 119.8 .
C70 C71 H71A 119.8 .
C71 C72 C73 120.6(8) .
C71 C72 H72A 119.7 .
C73 C72 H72A 119.7 .
C74 C73 C72 119.1(8) .
C74 C73 C76 120.7(9) .
C72 C73 C76 120.2(8) .
C73 C74 C75 120.5(9) .
C73 C74 H74A 119.7 .
C75 C74 H74A 119.7 .
C70 C75 C74 120.6(8) .
C70 C75 H75A 119.7 .
C74 C75 H75A 119.7 .
N11 C76 C73 110.8(7) .
N11 C76 H76A 109.5 .
C73 C76 H76A 109.5 .
N11 C76 H76B 109.5 .
C73 C76 H76B 109.5 .
H76A C76 H76B 108.1 .
C81 C77 C78 120.2(9) 2_665
C81 C77 H77A 119.9 2_665
C78 C77 H77A 119.9 .
C78 C78 C77 119.9(11) 2_665
C78 C78 C79 117.4(10) 2_665
C77 C78 C79 122.7(8) .
C80 C79 C78 121.4(8) .
C80 C79 S1 118.6(7) .
C78 C79 S1 120.0(6) .
C79 C80 C81 119.9(8) .
C79 C80 H80A 120.1 .
C81 C80 H80A 120.1 .
C77 C81 C80 121.3(8) 2_665
C77 C81 H81A 119.4 2_665
C80 C81 H81A 119.4 .
C83 C82 C91 119.8(18) .
C83 C82 S2 119.8(18) .
C91 C82 S2 119.8(15) .
C82 C83 C84 123(2) .
C82 C83 H83A 118.4 .
C84 C83 H83A 118.4 .
C85 C84 C83 119(2) .
C85 C84 H84A 120.6 .
C83 C84 H84A 120.6 .
C84 C85 C86 120.6(16) .
C84 C85 H85A 119.7 .
C86 C85 H85A 119.7 .
C87 C86 C91 117.2(12) .
C87 C86 C85 123.7(11) .
C91 C86 C85 119.1(13) .
C88 C87 C86 120.7(11) .
C88 C87 S3 117.4(11) .
C86 C87 S3 121.7(9) .
C87 C88 C89 121.5(14) .
C87 C88 H88A 119.2 .
C89 C88 H88A 119.2 .
C90 C89 C88 120.3(14) .
C90 C89 H89A 119.9 .
C88 C89 H89A 119.9 .
C89 C90 C91 120.7(12) .
C89 C90 H90A 119.7 .
C91 C90 H90A 119.7 .
C90 C91 C86 119.5(13) .
C90 C91 C82 122.2(14) .
C86 C91 C82 118.2(14) .
C93 C92 C101 119.0(8) .
C93 C92 S4 119.7(8) .
C101 C92 S4 121.1(7) .
C94 C93 C92 121.2(9) .
C94 C93 H93A 119.4 .
C92 C93 H93A 119.4 .
C95 C94 C93 119.4(10) .
C95 C94 H94A 120.3 .
C93 C94 H94A 120.3 .
C94 C95 C96 121.4(9) .
C94 C95 H95A 119.3 .
C96 C95 H95A 119.3 .
C97 C96 C95 120.4(9) .
C97 C96 C101 120.0(8) .
C95 C96 C101 118.3(8) .
C96 C97 C98 119.8(8) .
C96 C97 S5 125.7(8) .
C98 C97 S5 112.8(8) .
C99 C98 C97 119.9(9) .
C99 C98 H98A 120.0 .
C97 C98 H98A 120.0 .
C98 C99 C100 119.7(9) .
C98 C99 H99A 120.2 .
C100 C99 H99A 120.2 .
C99 C100 C101 120.2(9) .
C99 C100 H10B 119.9 .
C101 C100 H10B 119.9 .
C92 C101 C100 120.9(9) .
C92 C101 C96 120.1(7) .
C100 C101 C96 119.0(8) .

loop_
_geom_bond_atom_site_label_1
_geom_bond_atom_site_label_2
_geom_bond_distance
_geom_bond_site_symmetry_2
S1 O7 1.443(7) .
S1 O6 1.456(7) .
S1 O5 1.457(6) .
S1 C79 1.797(8) .
S2 O10 1.438(12) .
S2 O9 1.443(14) .
S2 O8 1.444(19) .
S2 C82 1.771(17) .
S3 O13 1.440(14) .
S3 O11 1.464(8) .
S3 O12 1.507(14) .
S3 C87 1.783(12) .
S4 O15 1.435(8) .
S4 O16 1.443(8) .
S4 O14 1.464(8) .
S4 C92 1.793(8) .
S5 O17 1.437(8) .
S5 O19 1.440(8) .
S5 O18 1.451(8) .
S5 C97 1.777(8) .
O1 C9 1.256(11) .
O2 C28 1.247(12) .
O3 C47 1.233(12) .
O4 C66 1.191(12) .
N1 C1 1.353(11) .
N1 C2 1.388(12) .
N1 C38 1.462(13) .
N2 C1 1.307(12) .
N2 C3 1.425(11) .
N2 C4 1.458(12) .
N3 C8 1.336(11) .
N3 C4 1.335(11) .
N4 C10 1.356(11) .
N4 C8 1.392(11) .
N4 H4A 0.8600 .
N5 C9 1.338(12) .
N5 C11 1.447(11) .
N5 C12 1.463(12) .
N6 C20 1.306(10) .
N6 C21 1.362(11) .
N6 C19 1.483(11) .
N7 C20 1.318(10) .
N7 C22 1.414(11) .
N7 C23 1.470(10) .
N8 C23 1.308(11) .
N8 C27 1.341(10) .
N9 C29 1.378(11) .
N9 C27 1.392(11) .
N9 H9A 0.8600 .
N10 C28 1.327(13) .
N10 C30 1.440(12) .
N10 C31 1.460(12) .
N11 C39 1.334(10) .
N11 C40 1.393(11) .
N11 C76 1.470(11) .
N12 C39 1.329(10) .
N12 C41 1.387(10) .
N12 C42 1.451(11) .
N13 C42 1.325(11) .
N13 C46 1.338(10) .
N14 C46 1.360(10) .
N14 C48 1.389(10) .
N14 H14A 0.8600 .
N15 C47 1.339(12) .
N15 C49 1.408(10) .
N15 C50 1.446(11) .
N16 C58 1.336(11) .
N16 C59 1.371(11) .
N16 C57 1.500(11) .
N17 C58 1.337(11) .
N17 C60 1.378(11) .
N17 C61 1.411(11) .
N18 C65 1.334(11) .
N18 C61 1.343(10) .
N19 C65 1.371(11) .
N19 C67 1.378(11) .
N19 H19C 0.8600 .
N20 C66 1.363(12) .
N20 C68 1.439(12) .
N20 C69 1.488(11) .
C1 H1A 0.9300 .
C2 C3 1.328(14) .
C2 H2A 0.9300 .
C3 H3A 0.9300 .
C4 C5 1.349(13) .
C5 C6 1.363(14) .
C5 H5A 0.9300 .
C6 C7 1.373(14) .
C6 H6A 0.9300 .
C7 C8 1.398(13) .
C7 H7A 0.9300 .
C9 H9B 0.9300 .
C10 C11 1.371(12) .
C10 H10A 0.9300 .
C11 H11A 0.9300 .
C12 C13 1.539(12) .
C12 H12A 0.9700 .
C12 H12B 0.9700 .
C13 C18 1.382(12) .
C13 C14 1.389(12) .
C14 C15 1.372(12) .
C14 H14B 0.9300 .
C15 C16 1.384(13) .
C15 H15A 0.9300 .
C16 C17 1.410(12) .
C16 C19 1.505(12) .
C17 C18 1.384(12) .
C17 H17A 0.9300 .
C18 H18A 0.9300 .
C19 H19A 0.9700 .
C19 H19B 0.9700 .
C20 H20A 0.9300 .
C21 C22 1.336(12) .
C21 H21A 0.9300 .
C22 H22A 0.9300 .
C23 C24 1.363(12) .
C24 C25 1.413(13) .
C24 H24A 0.9300 .
C25 C26 1.377(13) .
C25 H25A 0.9300 .
C26 C27 1.369(12) .
C26 H26A 0.9300 .
C28 H28A 0.9300 .
C29 C30 1.342(13) .
C29 H29A 0.9300 .
C30 H30A 0.9300 .
C31 C32 1.521(14) .
C31 H31A 0.9700 .
C31 H31B 0.9700 .
C32 C33 1.392(14) .
C32 C37 1.412(13) .
C33 C34 1.360(14) .
C33 H33A 0.9300 .
C34 C35 1.383(13) .
C34 H34A 0.9300 .
C35 C36 1.440(14) .
C35 C38 1.532(14) .
C36 C37 1.357(13) .
C36 H36A 0.9300 .
C37 H37A 0.9300 .
C38 H38A 0.9700 .
C38 H38B 0.9700 .
C39 H39A 0.9300 .
C40 C41 1.312(12) .
C40 H40A 0.9300 .
C41 H41A 0.9300 .
C42 C43 1.391(12) .
C43 C44 1.356(13) .
C43 H43A 0.9300 .
C44 C45 1.365(13) .
C44 H44A 0.9300 .
C45 C46 1.400(12) .
C45 H45A 0.9300 .
C47 H47A 0.9300 .
C48 C49 1.325(12) .
C48 H48A 0.9300 .
C49 H49A 0.9300 .
C50 C51 1.536(13) .
C50 H50A 0.9700 .
C50 H50B 0.9700 .
C51 C52 1.389(13) .
C51 C56 1.399(12) .
C52 C53 1.357(14) .
C52 H52A 0.9300 .
C53 C54 1.402(13) .
C53 H53A 0.9300 .
C54 C55 1.361(12) .
C54 C57 1.509(13) .
C55 C56 1.398(13) .
C55 H55A 0.9300 .
C56 H56A 0.9300 .
C57 H57A 0.9700 .
C57 H57B 0.9700 .
C58 H58A 0.9300 .
C59 C60 1.356(12) .
C59 H59A 0.9300 .
C60 H60A 0.9300 .
C61 C62 1.363(12) .
C62 C63 1.401(13) .
C62 H62A 0.9300 .
C63 C64 1.415(13) .
C63 H63A 0.9300 .
C64 C65 1.386(13) .
C64 H64A 0.9300 .
C66 H66A 0.9300 .
C67 C68 1.339(13) .
C67 H67A 0.9300 .
C68 H68A 0.9300 .
C69 C70 1.513(12) .
C69 H69A 0.9700 .
C69 H69B 0.9700 .
C70 C75 1.386(12) .
C70 C71 1.392(12) .
C71 C72 1.390(13) .
C71 H71A 0.9300 .
C72 C73 1.390(12) .
C72 H72A 0.9300 .
C73 C74 1.375(12) .
C73 C76 1.501(12) .
C74 C75 1.400(12) .
C74 H74A 0.9300 .
C75 H75A 0.9300 .
C76 H76A 0.9700 .
C76 H76B 0.9700 .
C77 C81 1.360(12) 2_665
C77 C78 1.431(11) .
C77 H77A 0.9300 .
C78 C78 1.424(16) 2_665
C78 C79 1.457(12) .
C79 C80 1.356(11) .
C80 C81 1.426(12) .
C80 H80A 0.9300 .
C81 C77 1.360(12) 2_665
C81 H81A 0.9300 .
C82 C83 1.32(3) .
C82 C91 1.45(2) .
C83 C84 1.44(3) .
C83 H83A 0.9300 .
C84 C85 1.35(2) .
C84 H84A 0.9300 .
C85 C86 1.448(18) .
C85 H85A 0.9300 .
C86 C87 1.426(17) .
C86 C91 1.424(15) .
C87 C88 1.325(16) .
C88 C89 1.389(17) .
C88 H88A 0.9300 .
C89 C90 1.348(19) .
C89 H89A 0.9300 .
C90 C91 1.388(18) .
C90 H90A 0.9300 .
C92 C93 1.395(9) .
C92 C101 1.403(8) .
C93 C94 1.385(9) .
C93 H93A 0.9300 .
C94 C95 1.375(9) .
C94 H94A 0.9300 .
C95 C96 1.396(9) .
C95 H95A 0.9300 .
C96 C97 1.391(8) .
C96 C101 1.416(8) .
C97 C98 1.409(9) .
C98 C99 1.397(9) .
C98 H98A 0.9300 .
C99 C100 1.400(9) .
C99 H99A 0.9300 .
C100 C101 1.407(9) .
C100 H10B 0.9300 .

loop_
_geom_torsion_atom_site_label_1
_geom_torsion_atom_site_label_2
_geom_torsion_atom_site_label_3
_geom_torsion_atom_site_label_4
_geom_torsion
_geom_torsion_site_symmetry_1
_geom_torsion_site_symmetry_4
C3 N2 C1 N1 2.9(9) . .
C4 N2 C1 N1 -179.5(7) . .
C2 N1 C1 N2 -2.9(10) . .
C38 N1 C1 N2 175.1(8) . .
C1 N1 C2 C3 1.8(10) . .
C38 N1 C2 C3 -176.2(9) . .
N1 C2 C3 N2 0.0(10) . .
C1 N2 C3 C2 -1.9(10) . .
C4 N2 C3 C2 -179.3(8) . .
C8 N3 C4 C5 0.4(13) . .
C8 N3 C4 N2 179.2(7) . .
C1 N2 C4 N3 5.8(12) . .
C3 N2 C4 N3 -177.1(8) . .
C1 N2 C4 C5 -175.4(9) . .
C3 N2 C4 C5 1.7(14) . .
N3 C4 C5 C6 -0.1(15) . .
N2 C4 C5 C6 -178.7(8) . .
C4 C5 C6 C7 -0.6(15) . .
C5 C6 C7 C8 1.0(15) . .
C4 N3 C8 N4 -179.9(7) . .
C4 N3 C8 C7 0.0(12) . .
C10 N4 C8 N3 5.8(12) . .
C10 N4 C8 C7 -174.1(9) . .
C6 C7 C8 N3 -0.7(14) . .
C6 C7 C8 N4 179.3(9) . .
C11 N5 C9 O1 -2.3(14) . .
C12 N5 C9 O1 -167.7(9) . .
C8 N4 C10 C11 171.1(9) . .
N4 C10 C11 N5 1.0(15) . .
C9 N5 C11 C10 57.4(12) . .
C12 N5 C11 C10 -136.6(9) . .
C9 N5 C12 C13 -124.6(9) . .
C11 N5 C12 C13 69.1(10) . .
N5 C12 C13 C18 -96.5(10) . .
N5 C12 C13 C14 85.6(10) . .
C18 C13 C14 C15 0.1(13) . .
C12 C13 C14 C15 178.1(9) . .
C13 C14 C15 C16 -0.6(15) . .
C14 C15 C16 C17 1.5(14) . .
C14 C15 C16 C19 177.1(9) . .
C15 C16 C17 C18 -1.9(13) . .
C19 C16 C17 C18 -177.5(8) . .
C14 C13 C18 C17 -0.6(12) . .
C12 C13 C18 C17 -178.5(8) . .
C16 C17 C18 C13 1.5(13) . .
C20 N6 C19 C16 -96.0(10) . .
C21 N6 C19 C16 81.5(11) . .
C15 C16 C19 N6 -73.6(11) . .
C17 C16 C19 N6 101.9(10) . .
C21 N6 C20 N7 -0.7(10) . .
C19 N6 C20 N7 177.1(7) . .
C22 N7 C20 N6 0.4(9) . .
C23 N7 C20 N6 178.5(7) . .
C20 N6 C21 C22 0.7(10) . .
C19 N6 C21 C22 -177.1(8) . .
N6 C21 C22 N7 -0.4(10) . .
C20 N7 C22 C21 0.0(9) . .
C23 N7 C22 C21 -178.0(8) . .
C27 N8 C23 C24 2.4(13) . .
C27 N8 C23 N7 -178.9(7) . .
C20 N7 C23 N8 9.5(11) . .
C22 N7 C23 N8 -172.8(7) . .
C20 N7 C23 C24 -171.8(8) . .
C22 N7 C23 C24 5.9(12) . .
N8 C23 C24 C25 -2.8(14) . .
N7 C23 C24 C25 178.6(7) . .
C23 C24 C25 C26 1.6(13) . .
C24 C25 C26 C27 -0.3(13) . .
C23 N8 C27 C26 -0.8(12) . .
C23 N8 C27 N9 -179.7(7) . .
C25 C26 C27 N8 -0.1(13) . .
C25 C26 C27 N9 178.8(8) . .
C29 N9 C27 N8 -9.5(12) . .
C29 N9 C27 C26 171.5(8) . .
C30 N10 C28 O2 3.0(19) . .
C31 N10 C28 O2 178.7(11) . .
C27 N9 C29 C30 174.5(9) . .
N9 C29 C30 N10 -0.9(17) . .
C28 N10 C30 C29 32.5(16) . .
C31 N10 C30 C29 -143.4(10) . .
C28 N10 C31 C32 -96.6(11) . .
C30 N10 C31 C32 79.5(11) . .
N10 C31 C32 C33 83.4(11) . .
N10 C31 C32 C37 -96.6(11) . .
C37 C32 C33 C34 2.5(14) . .
C31 C32 C33 C34 -177.5(8) . .
C32 C33 C34 C35 -1.8(15) . .
C33 C34 C35 C36 0.4(14) . .
C33 C34 C35 C38 178.6(9) . .
C34 C35 C36 C37 0.3(14) . .
C38 C35 C36 C37 -177.9(9) . .
C35 C36 C37 C32 0.4(13) . .
C33 C32 C37 C36 -1.8(13) . .
C31 C32 C37 C36 178.2(8) . .
C1 N1 C38 C35 -95.7(10) . .
C2 N1 C38 C35 82.0(12) . .
C34 C35 C38 N1 -83.9(11) . .
C36 C35 C38 N1 94.3(10) . .
C41 N12 C39 N11 0.3(9) . .
C42 N12 C39 N11 -177.8(7) . .
C40 N11 C39 N12 -1.2(9) . .
C76 N11 C39 N12 -177.7(8) . .
C39 N11 C40 C41 1.6(10) . .
C76 N11 C40 C41 178.1(8) . .
N11 C40 C41 N12 -1.4(10) . .
C39 N12 C41 C40 0.7(10) . .
C42 N12 C41 C40 178.7(8) . .
C46 N13 C42 C43 -0.7(12) . .
C46 N13 C42 N12 178.2(7) . .
C39 N12 C42 N13 -3.5(11) . .
C41 N12 C42 N13 178.8(8) . .
C39 N12 C42 C43 175.4(8) . .
C41 N12 C42 C43 -2.3(13) . .
N13 C42 C43 C44 2.1(14) . .
N12 C42 C43 C44 -176.7(8) . .
C42 C43 C44 C45 -2.8(14) . .
C43 C44 C45 C46 2.3(14) . .
C42 N13 C46 N14 178.3(7) . .
C42 N13 C46 C45 0.1(12) . .
C48 N14 C46 N13 -1.5(13) . .
C48 N14 C46 C45 176.8(8) . .
C44 C45 C46 N13 -0.9(13) . .
C44 C45 C46 N14 -179.1(8) . .
C49 N15 C47 O3 3.2(16) . .
C50 N15 C47 O3 171.7(10) . .
C46 N14 C48 C49 -177.9(9) . .
N14 C48 C49 N15 0.2(15) . .
C47 N15 C49 C48 -60.3(13) . .
C50 N15 C49 C48 130.8(10) . .
C47 N15 C50 C51 126.3(9) . .
C49 N15 C50 C51 -64.6(10) . .
N15 C50 C51 C52 119.2(9) . .
N15 C50 C51 C56 -64.3(11) . .
C56 C51 C52 C53 1.4(15) . .
C50 C51 C52 C53 178.0(9) . .
C51 C52 C53 C54 -2.4(17) . .
C52 C53 C54 C55 2.5(15) . .
C52 C53 C54 C57 -178.1(10) . .
C53 C54 C55 C56 -1.8(14) . .
C57 C54 C55 C56 178.9(9) . .
C54 C55 C56 C51 0.8(14) . .
C52 C51 C56 C55 -0.6(14) . .
C50 C51 C56 C55 -177.2(8) . .
C58 N16 C57 C54 87.6(11) . .
C59 N16 C57 C54 -88.6(11) . .
C55 C54 C57 N16 56.2(12) . .
C53 C54 C57 N16 -123.1(10) . .
C59 N16 C58 N17 -1.2(10) . .
C57 N16 C58 N17 -177.8(8) . .
C60 N17 C58 N16 0.4(9) . .
C61 N17 C58 N16 -179.9(7) . .
C58 N16 C59 C60 1.4(10) . .
C57 N16 C59 C60 178.2(8) . .
N16 C59 C60 N17 -1.1(10) . .
C58 N17 C60 C59 0.5(10) . .
C61 N17 C60 C59 -179.2(8) . .
C65 N18 C61 C62 2.2(13) . .
C65 N18 C61 N17 179.4(7) . .
C58 N17 C61 N18 -0.6(11) . .
C60 N17 C61 N18 178.9(8) . .
C58 N17 C61 C62 176.7(8) . .
C60 N17 C61 C62 -3.7(13) . .
N18 C61 C62 C63 -0.6(13) . .
N17 C61 C62 C63 -177.6(8) . .
C61 C62 C63 C64 -0.6(13) . .
C62 C63 C64 C65 0.1(13) . .
C61 N18 C65 N19 177.3(8) . .
C61 N18 C65 C64 -2.7(12) . .
C67 N19 C65 N18 1.1(13) . .
C67 N19 C65 C64 -178.9(8) . .
C63 C64 C65 N18 1.7(13) . .
C63 C64 C65 N19 -178.4(8) . .
C68 N20 C66 O4 4.9(17) . .
C69 N20 C66 O4 -177.6(10) . .
C65 N19 C67 C68 -175.2(10) . .
N19 C67 C68 N20 2.7(17) . .
C66 N20 C68 C67 -39.5(15) . .
C69 N20 C68 C67 142.9(10) . .
C66 N20 C69 C70 102.8(10) . .
C68 N20 C69 C70 -79.4(10) . .
N20 C69 C70 C75 -81.7(10) . .
N20 C69 C70 C71 95.9(10) . .
C75 C70 C71 C72 2.8(13) . .
C69 C70 C71 C72 -174.8(8) . .
C70 C71 C72 C73 -0.9(13) . .
C71 C72 C73 C74 -2.2(12) . .
C71 C72 C73 C76 176.9(8) . .
C72 C73 C74 C75 3.3(13) . .
C76 C73 C74 C75 -175.8(8) . .
C71 C70 C75 C74 -1.7(13) . .
C69 C70 C75 C74 176.0(8) . .
C73 C74 C75 C70 -1.4(13) . .
C39 N11 C76 C73 89.5(10) . .
C40 N11 C76 C73 -86.4(11) . .
C74 C73 C76 N11 87.0(10) . .
C72 C73 C76 N11 -92.0(10) . .
C81 C77 C78 C78 0.3(15) 2_665 2_665
C81 C77 C78 C79 179.2(8) 2_665 .
C78 C78 C79 C80 -1.5(14) 2_665 .
C77 C78 C79 C80 179.6(8) . .
C78 C78 C79 S1 -179.8(8) 2_665 .
C77 C78 C79 S1 1.2(11) . .
O7 S1 C79 C80 -5.2(8) . .
O6 S1 C79 C80 -123.8(7) . .
O5 S1 C79 C80 116.7(7) . .
O7 S1 C79 C78 173.2(7) . .
O6 S1 C79 C78 54.7(7) . .
O5 S1 C79 C78 -64.9(7) . .
C78 C79 C80 C81 1.1(13) . .
S1 C79 C80 C81 179.4(7) . .
C79 C80 C81 C77 -0.2(14) . 2_665
O10 S2 C82 C83 -118.9(16) . .
O9 S2 C82 C83 116.7(17) . .
O8 S2 C82 C83 -2.0(17) . .
O10 S2 C82 C91 69.3(14) . .
O9 S2 C82 C91 -55.1(13) . .
O8 S2 C82 C91 -173.8(10) . .
C91 C82 C83 C84 -5(3) . .
S2 C82 C83 C84 -176.4(13) . .
C82 C83 C84 C85 3(3) . .
C83 C84 C85 C86 -3(2) . .
C84 C85 C86 C87 -176.6(12) . .
C84 C85 C86 C91 4.5(18) . .
C91 C86 C87 C88 3.4(16) . .
C85 C86 C87 C88 -175.5(11) . .
C91 C86 C87 S3 -170.6(8) . .
C85 C86 C87 S3 10.5(16) . .
O13 S3 C87 C88 -1.5(12) . .
O11 S3 C87 C88 -123.1(10) . .
O12 S3 C87 C88 120.2(11) . .
O13 S3 C87 C86 172.8(10) . .
O11 S3 C87 C86 51.1(11) . .
O12 S3 C87 C86 -65.5(11) . .
C86 C87 C88 C89 -2.9(17) . .
S3 C87 C88 C89 171.4(9) . .
C87 C88 C89 C90 0.2(19) . .
C88 C89 C90 C91 1.9(19) . .
C89 C90 C91 C86 -1.2(17) . .
C89 C90 C91 C82 -177.9(12) . .
C87 C86 C91 C90 -1.4(15) . .
C85 C86 C91 C90 177.6(10) . .
C87 C86 C91 C82 175.5(10) . .
C85 C86 C91 C82 -5.5(16) . .
C83 C82 C91 C90 -177.5(15) . .
S2 C82 C91 C90 -5.7(16) . .
C83 C82 C91 C86 6(2) . .
S2 C82 C91 C86 177.5(8) . .
O15 S4 C92 C93 9(2) . .
O16 S4 C92 C93 -114.7(19) . .
O14 S4 C92 C93 126.7(19) . .
O15 S4 C92 C101 -177.3(18) . .
O16 S4 C92 C101 59(2) . .
O14 S4 C92 C101 -59(2) . .
C101 C92 C93 C94 1(4) . .
S4 C92 C93 C94 175.3(19) . .
C92 C93 C94 C95 3(4) . .
C93 C94 C95 C96 -9(4) . .
C94 C95 C96 C97 176(2) . .
C94 C95 C96 C101 9(4) . .
C95 C96 C97 C98 -166(2) . .
C101 C96 C97 C98 1(4) . .
C95 C96 C97 S5 -2(3) . .
C101 C96 C97 S5 164.6(19) . .
O17 S5 C97 C96 -65(2) . .
O19 S5 C97 C96 176(2) . .
O18 S5 C97 C96 58(2) . .
O17 S5 C97 C98 100.3(17) . .
O19 S5 C97 C98 -19.2(18) . .
O18 S5 C97 C98 -137.1(17) . .
C96 C97 C98 C99 -10(4) . .
S5 C97 C98 C99 -176.0(19) . .
C97 C98 C99 C100 10(4) . .
C98 C99 C100 C101 0(4) . .
C93 C92 C101 C100 179(2) . .
S4 C92 C101 C100 5(3) . .
C93 C92 C101 C96 -1(4) . .
S4 C92 C101 C96 -174.7(19) . .
C99 C100 C101 C92 171(2) . .
C99 C100 C101 C96 -10(4) . .
C97 C96 C101 C92 -171(2) . .
C95 C96 C101 C92 -4(4) . .
C97 C96 C101 C100 9(4) . .
C95 C96 C101 C100 176(2) . .

loop_
_platon_squeeze_void_nr
_platon_squeeze_void_average_x
_platon_squeeze_void_average_y
_platon_squeeze_void_average_z
_platon_squeeze_void_volume
_platon_squeeze_void_count_electrons
_platon_squeeze_void_content
1 0.052 0.126 0.625 78 8 ' '
2 0.000 0.500 0.500 90 5 ' '
3 -0.052 0.874 0.375 78 7 ' '
4 0.255 0.066 0.889 103 11 ' '
5 0.208 0.335 0.297 17 11 ' '
6 0.313 0.131 0.180 10 7 ' '
7 0.438 0.612 0.825 18 1 ' '
8 0.500 0.500 0.500 60 24 ' '
9 0.561 0.388 0.175 18 0 ' '
10 0.745 0.934 0.111 103 10 ' '
11 0.686 0.869 0.820 10 8 ' '
12 0.792 0.665 0.703 17 10 ' '
